data_4124108
loop_
_publ_author_name
'Rodriguez, E.E.'
'Poineau, F.'
'Llobet, A.'
'Sattelberger, A.P.'
'Bhattacharjee, J.'
'Waghmare, U.V.'
'Hartmann, T.'
'Cheetham, A.K.'

_publ_section_title
;
 Structural studies of Tc O2 by neutron powder diffraction and
 first-principles calculation
;
_journal_name_full 'Journal of the American Chemical Society'
_journal_page_first 10244
_journal_page_last 10248
_journal_volume 129
_journal_year 2007
_chemical_formula_sum 'O2 Tc'
_chemical_name_systematic 'Tc O2'
_space_group_IT_number 14
_symmetry_space_group_name_Hall '-P 2ybc'
_symmetry_space_group_name_H-M 'P 1 21/c 1'
_cell_angle_alpha 90
_cell_angle_beta 121.4532
_cell_angle_gamma 90
_cell_formula_units_Z 4
_cell_length_a 5.68908
_cell_length_b 4.75461
_cell_length_c 5.51948
_cell_volume 127.361
_citation_journal_id_ASTM JACSAT
_cod_data_source_file Rodriguez_JACSAT_2007_1343.cif
_cod_data_source_block O2Tc1
_cod_original_cell_volume 127.3615
_cod_original_formula_sum 'O2 Tc1'
_cod_database_code 4124108

loop_
_symmetry_equiv_pos_as_xyz
x,y,z
-x,y+1/2,-z+1/2
-x,-y,-z
x,-y-1/2,z-1/2

loop_
_atom_site_label
_atom_site_type_symbol
_atom_site_fract_x
_atom_site_fract_y
_atom_site_fract_z
_atom_site_occupancy
_atom_site_U_iso_or_equiv
O2 O-2 0.392 0.712 0.268 1 0.0
Tc1 Tc+4 0.265 0.1005 -0.015 1 0.0
O1 O-2 0.106 0.189 0.193 1 0.0
